data_4317812
loop_
_publ_author_name
'Matthew W. Peters'
'Eric J. Werner'
'Michael J. Scott'

_publ_section_title
;
 Enhanced Selectivity for Actinides over Lanthanides with CMPO Ligands
 Secured to a C3-Symmetric Triphenoxymethane Platform
;
_journal_name_full 'Inorganic Chemistry'
_journal_page_first 1707
_journal_page_last 1716
_journal_paper_doi 10.1021/ic011144x
_journal_volume 41
_journal_year 2002
_chemical_formula_sum 'C101 H118 Cl12 Li N6 O16 P3'
_chemical_formula_weight 2197.26
_chemical_name_common
;
tris(3,5-di-tert-butyl-2-(2-(carbamoylmethylphosphineoxide)ethoxy)phen 
yl)methane
lithium picrate complex
;
_chemical_name_systematic
;
   ?
;
_space_group_IT_number 2
_symmetry_cell_setting triclinic
_symmetry_space_group_name_Hall '-P 1'
_symmetry_space_group_name_H-M 'P -1'
_atom_sites_solution_hydrogens geom
_atom_sites_solution_primary direct
_atom_sites_solution_secondary difmap
_audit_creation_method SHELXL-97
_cell_angle_alpha 102.015(2)
_cell_angle_beta 91.830(2)
_cell_angle_gamma 100.091(2)
_cell_formula_units_Z 2
_cell_length_a 12.0906(11)
_cell_length_b 16.7425(15)
_cell_length_c 28.071(3)
_cell_measurement_temperature 173(2)
_cell_volume 5458.0(9)
_computing_cell_refinement 'Bruker SMART'
_computing_data_collection 'Bruker SMART'
_computing_data_reduction 'Bruker SHELXTL'
_computing_molecular_graphics 'Bruker SHELXTL'
_computing_publication_material 'Bruker SHELXTL'
_computing_structure_refinement 'SHELXL-97 (Sheldrick, 1997)'
_computing_structure_solution 'SHELXS-97 (Sheldrick, 1990)'
_diffrn_ambient_temperature 173(2)
_diffrn_measured_fraction_theta_full 0.996
_diffrn_measured_fraction_theta_max 0.996
_diffrn_measurement_device_type 'CCD area detector'
_diffrn_measurement_method 'phi and omega scans'
_diffrn_radiation_monochromator graphite
_diffrn_radiation_source 'fine-focus sealed tube'
_diffrn_radiation_type MoK\a
_diffrn_radiation_wavelength 0.71073
_diffrn_reflns_av_R_equivalents 0.0621
_diffrn_reflns_av_sigmaI/netI 0.1426
_diffrn_reflns_limit_h_max 14
_diffrn_reflns_limit_h_min -12
_diffrn_reflns_limit_k_max 19
_diffrn_reflns_limit_k_min -19
_diffrn_reflns_limit_l_max 28
_diffrn_reflns_limit_l_min -32
_diffrn_reflns_number 28811
_diffrn_reflns_theta_full 24.50
_diffrn_reflns_theta_max 24.50
_diffrn_reflns_theta_min 1.60
_exptl_absorpt_coefficient_mu 0.412
_exptl_absorpt_correction_T_max 1.0000
_exptl_absorpt_correction_T_min 0.7210
_exptl_absorpt_correction_type SADABS
_exptl_crystal_density_diffrn 1.337
_exptl_crystal_density_method 'not measured'
_exptl_crystal_F_000 2292
_refine_diff_density_max 0.632
_refine_diff_density_min -0.463
_refine_diff_density_rms 0.069
_refine_ls_extinction_method none
_refine_ls_goodness_of_fit_ref 0.962
_refine_ls_hydrogen_treatment mixed
_refine_ls_matrix_type full
_refine_ls_number_parameters 1373
_refine_ls_number_reflns 18059
_refine_ls_number_restraints 0
_refine_ls_restrained_S_all 0.962
_refine_ls_R_factor_all 0.1605
_refine_ls_R_factor_gt 0.0798
_refine_ls_shift/su_max 0.001
_refine_ls_shift/su_mean 0.000
_refine_ls_structure_factor_coef Fsqd
_refine_ls_weighting_details 'calc w=1/[\s^2^(Fo^2^)+(0.0934P)^2^+0.0000P] where P=(Fo^2^+2Fc^2^)/3'
_refine_ls_weighting_scheme calc
_refine_ls_wR_factor_gt 0.1736
_refine_ls_wR_factor_ref 0.2073
_reflns_number_gt 8877
_reflns_number_total 18059
_reflns_threshold_expression >2sigma(I)
_cod_data_source_file ic011144x_3.cif
_cod_data_source_block 15_li_picrate_complex
_cod_original_cell_volume 5458.0(8)
_cod_database_code 4317812

loop_
_symmetry_equiv_pos_as_xyz
'x, y, z'
'-x, -y, -z'

loop_
_atom_site_label
_atom_site_type_symbol
_atom_site_fract_x
_atom_site_fract_y
_atom_site_fract_z
_atom_site_U_iso_or_equiv
_atom_site_adp_type
_atom_site_occupancy
_atom_site_symmetry_multiplicity
_atom_site_calc_flag
_atom_site_refinement_flags
_atom_site_disorder_assembly
_atom_site_disorder_group
Li1 Li 1.1113(7) 0.4920(5) 0.2301(3) 0.029(2) Uani 1 1 d . . .
P1 P 1.31213(11) 0.44281(8) 0.27748(5) 0.0276(3) Uani 1 1 d . . .
P2 P 1.17383(12) 0.48076(8) 0.12897(5) 0.0290(3) Uani 1 1 d . . .
P3 P 0.85357(11) 0.42927(8) 0.25875(5) 0.0272(3) Uani 1 1 d . . .
O1 O 1.3050(3) 0.75197(19) 0.34045(12) 0.0278(8) Uani 1 1 d . . .
O2 O 1.2378(3) 0.83990(18) 0.22440(11) 0.0254(8) Uani 1 1 d . . .
O3 O 0.9831(3) 0.78979(18) 0.31477(11) 0.0251(8) Uani 1 1 d . . .
O4 O 1.5535(3) 0.6128(2) 0.25465(13) 0.0382(9) Uani 1 1 d . . .
O5 O 1.2124(3) 0.48547(19) 0.28380(12) 0.0297(8) Uani 1 1 d . . .
O6 O 1.1228(3) 0.60811(19) 0.21989(12) 0.0296(8) Uani 1 1 d . . .
O7 O 1.1775(3) 0.4419(2) 0.17217(12) 0.0326(9) Uani 1 1 d . . .
O8 O 0.8141(3) 0.5954(2) 0.35133(14) 0.0374(9) Uani 1 1 d . . .
O9 O 0.9636(3) 0.4433(2) 0.23712(12) 0.0320(8) Uani 1 1 d . . .
N1 N 1.3739(4) 0.6292(2) 0.26324(16) 0.0295(11) Uani 1 1 d . . .
H1 H 1.304(5) 0.608(4) 0.266(2) 0.06(2) Uiso 1 1 d . . .
N2 N 1.1107(3) 0.6973(2) 0.16986(17) 0.0276(10) Uani 1 1 d . . .
H2 H 1.119(4) 0.698(3) 0.1395(19) 0.027(15) Uiso 1 1 d . . .
N3 N 0.9559(4) 0.6204(2) 0.30355(19) 0.0302(11) Uani 1 1 d . . .
H3 H 0.970(4) 0.615(3) 0.2776(16) 0.009(15) Uiso 1 1 d . . .
C1 C 1.2046(4) 0.8882(3) 0.32647(17) 0.0225(11) Uani 1 1 d . . .
H1A H 1.1838 0.8308 0.3057 0.027 Uiso 1 1 calc R . .
C2 C 1.2474(4) 0.8793(3) 0.37646(17) 0.0250(11) Uani 1 1 d . A .
C3 C 1.2937(4) 0.8099(3) 0.38258(18) 0.0259(12) Uani 1 1 d . . .
C4 C 1.3193(4) 0.7966(3) 0.42862(19) 0.0302(12) Uani 1 1 d . A .
C5 C 1.3552(5) 0.7168(3) 0.4385(2) 0.0375(14) Uani 1 1 d . . .
C6 C 1.2676(10) 0.6402(9) 0.4134(7) 0.059(4) Uani 0.70 1 d P A 11
H6A H 1.2618 0.6373 0.3782 0.089 Uiso 0.70 1 calc PR A 11
H6B H 1.1942 0.6446 0.4265 0.089 Uiso 0.70 1 calc PR A 11
H6C H 1.2910 0.5899 0.4196 0.089 Uiso 0.70 1 calc PR A 11
C7 C 1.3731(13) 0.7193(8) 0.4902(5) 0.078(4) Uani 0.70 1 d P A 11
H7A H 1.4334 0.7661 0.5048 0.118 Uiso 0.70 1 calc PR A 11
H7B H 1.3945 0.6673 0.4945 0.118 Uiso 0.70 1 calc PR A 11
H7C H 1.3035 0.7263 0.5063 0.118 Uiso 0.70 1 calc PR A 11
C8 C 1.4707(8) 0.7067(6) 0.4158(4) 0.063(3) Uani 0.70 1 d P A 11
H8A H 1.5276 0.7564 0.4293 0.095 Uiso 0.70 1 calc PR A 11
H8B H 1.4613 0.6995 0.3802 0.095 Uiso 0.70 1 calc PR A 11
H8C H 1.4952 0.6579 0.4236 0.095 Uiso 0.70 1 calc PR A 11
C6' C 1.297(2) 0.6961(17) 0.4867(10) 0.052(8) Uani 0.30 1 d P A 12
H6'A H 1.3335 0.7365 0.5157 0.078 Uiso 0.30 1 calc PR A 12
H6'B H 1.3041 0.6400 0.4896 0.078 Uiso 0.30 1 calc PR A 12
H6'C H 1.2165 0.6995 0.4840 0.078 Uiso 0.30 1 calc PR A 12
C7' C 1.4785(19) 0.7294(14) 0.4531(9) 0.052(6) Uiso 0.30 1 d P A 12
H7'A H 1.4945 0.7651 0.4859 0.078 Uiso 0.30 1 calc PR A 12
H7'B H 1.5221 0.7557 0.4298 0.078 Uiso 0.30 1 calc PR A 12
H7'C H 1.4995 0.6755 0.4532 0.078 Uiso 0.30 1 calc PR A 12
C8' C 1.322(2) 0.6397(17) 0.4001(13) 0.045(8) Uani 0.30 1 d P A 12
H8'A H 1.3482 0.6498 0.3689 0.067 Uiso 0.30 1 calc PR A 12
H8'B H 1.2398 0.6230 0.3972 0.067 Uiso 0.30 1 calc PR A 12
H8'C H 1.3560 0.5953 0.4090 0.067 Uiso 0.30 1 calc PR A 12
C9 C 1.3106(4) 0.8603(3) 0.46866(19) 0.0351(13) Uani 1 1 d . . .
H9A H 1.3324 0.8544 0.5004 0.042 Uiso 1 1 calc R A .
C10 C 1.2708(5) 0.9329(3) 0.46410(19) 0.0350(13) Uani 1 1 d . A .
C11 C 1.2633(5) 1.0002(3) 0.5090(2) 0.0437(15) Uani 1 1 d . . .
C12 C 1.2103(15) 1.0710(8) 0.4969(4) 0.060(4) Uani 0.50 1 d P A 1
H12A H 1.1351 1.0483 0.4806 0.090 Uiso 0.50 1 calc PR A 1
H12B H 1.2577 1.0988 0.4752 0.090 Uiso 0.50 1 calc PR A 1
H12C H 1.2042 1.1112 0.5271 0.090 Uiso 0.50 1 calc PR A 1
C13 C 1.3766(13) 1.0360(9) 0.5341(5) 0.061(4) Uani 0.50 1 d P A 1
H13A H 1.4079 0.9924 0.5453 0.092 Uiso 0.50 1 calc PR A 1
H13B H 1.3702 1.0805 0.5621 0.092 Uiso 0.50 1 calc PR A 1
H13C H 1.4263 1.0587 0.5113 0.092 Uiso 0.50 1 calc PR A 1
C14 C 1.1846(12) 0.9600(7) 0.5458(4) 0.052(3) Uani 0.50 1 d P A 1
H14A H 1.2098 0.9098 0.5511 0.078 Uiso 0.50 1 calc PR A 1
H14B H 1.1065 0.9455 0.5319 0.078 Uiso 0.50 1 calc PR A 1
H14C H 1.1893 1.0001 0.5770 0.078 Uiso 0.50 1 calc PR A 1
C12' C 1.3302(14) 1.0860(8) 0.4995(5) 0.072(4) Uani 0.50 1 d P A 2
H12D H 1.2989 1.0963 0.4692 0.107 Uiso 0.50 1 calc PR A 2
H12E H 1.4100 1.0829 0.4967 0.107 Uiso 0.50 1 calc PR A 2
H12F H 1.3227 1.1314 0.5268 0.107 Uiso 0.50 1 calc PR A 2
C13' C 1.323(2) 0.9894(13) 0.5547(6) 0.104(7) Uani 0.50 1 d P A 2
H13D H 1.2859 0.9377 0.5633 0.155 Uiso 0.50 1 calc PR A 2
H13E H 1.3190 1.0365 0.5816 0.155 Uiso 0.50 1 calc PR A 2
H13F H 1.4016 0.9867 0.5490 0.155 Uiso 0.50 1 calc PR A 2
C14' C 1.1469(14) 1.0092(11) 0.5148(6) 0.090(5) Uiso 0.50 1 d P A 2
H14D H 1.1042 0.9586 0.5225 0.135 Uiso 0.50 1 calc PR A 2
H14E H 1.1141 1.0182 0.4845 0.135 Uiso 0.50 1 calc PR A 2
H14F H 1.1440 1.0569 0.5415 0.135 Uiso 0.50 1 calc PR A 2
C15 C 1.2371(4) 0.9382(3) 0.41782(17) 0.0248(11) Uani 1 1 d . . .
H15A H 1.2051 0.9847 0.4141 0.030 Uiso 1 1 calc R A .
C16 C 1.2940(4) 0.9361(3) 0.30077(18) 0.0238(11) Uani 1 1 d . B .
C17 C 1.3045(4) 0.9128(3) 0.25068(18) 0.0259(12) Uani 1 1 d . . .
C18 C 1.3905(4) 0.9556(3) 0.22763(18) 0.0282(12) Uani 1 1 d . . .
C19 C 1.4151(4) 0.9260(3) 0.17410(19) 0.0331(13) Uani 1 1 d . . .
C20 C 1.4459(5) 0.8388(3) 0.1665(2) 0.0515(17) Uani 1 1 d . . .
H20A H 1.5062 0.8394 0.1908 0.077 Uiso 1 1 calc R . .
H20B H 1.4715 0.8235 0.1337 0.077 Uiso 1 1 calc R . .
H20C H 1.3795 0.7983 0.1703 0.077 Uiso 1 1 calc R . .
C21 C 1.3159(5) 0.9238(4) 0.1386(2) 0.0491(16) Uani 1 1 d . . .
H21A H 1.2844 0.9744 0.1485 0.074 Uiso 1 1 calc R . .
H21B H 1.2578 0.8751 0.1387 0.074 Uiso 1 1 calc R . .
H21C H 1.3417 0.9206 0.1056 0.074 Uiso 1 1 calc R . .
C22 C 1.5162(6) 0.9827(4) 0.1594(2) 0.063(2) Uani 1 1 d . . .
H22A H 1.5837 0.9826 0.1797 0.095 Uiso 1 1 calc R . .
H22B H 1.5013 1.0394 0.1641 0.095 Uiso 1 1 calc R . .
H22C H 1.5281 0.9623 0.1250 0.095 Uiso 1 1 calc R . .
C23 C 1.4557(4) 1.0269(3) 0.2567(2) 0.0303(13) Uani 1 1 d . . .
H23A H 1.5109 1.0592 0.2417 0.036 Uiso 1 1 calc R . .
C24 C 1.4453(4) 1.0538(3) 0.3065(2) 0.0293(13) Uani 1 1 d . B .
C25 C 1.5192(4) 1.1341(3) 0.33622(19) 0.0304(13) Uani 1 1 d . . .
C26 C 1.5866(9) 1.1076(6) 0.3773(4) 0.038(3) Uani 0.50 1 d P B 3
H26A H 1.5337 1.0805 0.3974 0.058 Uiso 0.50 1 calc PR B 3
H26B H 1.6342 1.1570 0.3979 0.058 Uiso 0.50 1 calc PR B 3
H26C H 1.6341 1.0689 0.3623 0.058 Uiso 0.50 1 calc PR B 3
C27 C 1.4511(9) 1.1947(6) 0.3573(4) 0.030(2) Uani 0.50 1 d P B 3
H27A H 1.3968 1.1700 0.3778 0.044 Uiso 0.50 1 calc PR B 3
H27B H 1.4105 1.2107 0.3311 0.044 Uiso 0.50 1 calc PR B 3
H27C H 1.5001 1.2440 0.3772 0.044 Uiso 0.50 1 calc PR B 3
C28 C 1.6104(10) 1.1709(7) 0.3037(4) 0.046(3) Uani 0.50 1 d P B 3
H28A H 1.6496 1.1271 0.2879 0.068 Uiso 0.50 1 calc PR B 3
H28B H 1.6648 1.2161 0.3244 0.068 Uiso 0.50 1 calc PR B 3
H28C H 1.5734 1.1923 0.2788 0.068 Uiso 0.50 1 calc PR B 3
C26' C 1.4850(11) 1.1580(8) 0.3900(4) 0.055(4) Uani 0.50 1 d P B 4
H26D H 1.4057 1.1637 0.3897 0.082 Uiso 0.50 1 calc PR B 4
H26E H 1.5322 1.2108 0.4067 0.082 Uiso 0.50 1 calc PR B 4
H26F H 1.4959 1.1144 0.4073 0.082 Uiso 0.50 1 calc PR B 4
C27' C 1.4906(10) 1.2081(7) 0.3143(5) 0.057(4) Uani 0.50 1 d P B 4
H27D H 1.4088 1.2051 0.3122 0.085 Uiso 0.50 1 calc PR B 4
H27E H 1.5181 1.2041 0.2816 0.085 Uiso 0.50 1 calc PR B 4
H27F H 1.5270 1.2611 0.3354 0.085 Uiso 0.50 1 calc PR B 4
C28' C 1.6387(10) 1.1341(8) 0.3352(6) 0.062(4) Uani 0.50 1 d P B 4
H28D H 1.6558 1.0862 0.3471 0.093 Uiso 0.50 1 calc PR B 4
H28E H 1.6805 1.1855 0.3561 0.093 Uiso 0.50 1 calc PR B 4
H28F H 1.6608 1.1304 0.3016 0.093 Uiso 0.50 1 calc PR B 4
C29 C 1.3661(4) 1.0076(3) 0.32821(18) 0.0224(11) Uani 1 1 d . . .
H29A H 1.3594 1.0237 0.3623 0.027 Uiso 1 1 calc R B .
C30 C 1.0968(4) 0.9258(3) 0.32901(17) 0.0221(11) Uani 1 1 d . C .
C31 C 0.9893(4) 0.8757(3) 0.32214(17) 0.0241(11) Uani 1 1 d . . .
C32 C 0.8912(4) 0.9075(3) 0.31740(16) 0.0225(11) Uani 1 1 d . . .
C33 C 0.7749(4) 0.8525(3) 0.30134(19) 0.0291(12) Uani 1 1 d . . .
C34 C 0.7807(5) 0.7943(3) 0.2512(2) 0.0424(15) Uani 1 1 d . . .
H34A H 0.7986 0.8277 0.2267 0.064 Uiso 1 1 calc R . .
H34B H 0.7078 0.7570 0.2416 0.064 Uiso 1 1 calc R . .
H34C H 0.8393 0.7613 0.2535 0.064 Uiso 1 1 calc R . .
C35 C 0.7352(4) 0.7998(3) 0.3381(2) 0.0381(14) Uani 1 1 d . . .
H35A H 0.7829 0.7581 0.3381 0.057 Uiso 1 1 calc R . .
H35B H 0.6569 0.7718 0.3291 0.057 Uiso 1 1 calc R . .
H35C H 0.7404 0.8357 0.3708 0.057 Uiso 1 1 calc R . .
C36 C 0.6842(5) 0.9026(3) 0.2946(2) 0.0434(15) Uani 1 1 d . . .
H36A H 0.7085 0.9391 0.2722 0.065 Uiso 1 1 calc R . .
H36B H 0.6719 0.9364 0.3262 0.065 Uiso 1 1 calc R . .
H36C H 0.6140 0.8647 0.2809 0.065 Uiso 1 1 calc R . .
C37 C 0.9047(4) 0.9935(3) 0.32605(17) 0.0279(12) Uani 1 1 d . . .
H37A H 0.8390 1.0173 0.3254 0.034 Uiso 1 1 calc R . .
C38 C 1.0093(4) 1.0471(3) 0.33575(18) 0.0269(12) Uani 1 1 d . C .
C39 C 1.0163(5) 1.1418(3) 0.3464(2) 0.0406(15) Uani 1 1 d . . .
C40 C 0.9491(9) 1.1673(5) 0.3060(4) 0.057(3) Uani 0.70 1 d P C 5
H40A H 0.9819 1.1518 0.2747 0.085 Uiso 0.70 1 calc PR C 5
H40B H 0.9523 1.2275 0.3142 0.085 Uiso 0.70 1 calc PR C 5
H40C H 0.8705 1.1386 0.3036 0.085 Uiso 0.70 1 calc PR C 5
C41 C 0.9564(11) 1.1668(5) 0.3953(4) 0.074(3) Uani 0.70 1 d P C 5
H41A H 0.8837 1.1294 0.3938 0.111 Uiso 0.70 1 calc PR C 5
H41B H 0.9445 1.2242 0.3994 0.111 Uiso 0.70 1 calc PR C 5
H41C H 1.0042 1.1623 0.4232 0.111 Uiso 0.70 1 calc PR C 5
C42 C 1.1343(8) 1.1896(5) 0.3551(6) 0.095(5) Uani 0.70 1 d P C 5
H42A H 1.1751 1.1757 0.3257 0.142 Uiso 0.70 1 calc PR C 5
H42B H 1.1721 1.1751 0.3826 0.142 Uiso 0.70 1 calc PR C 5
H42C H 1.1332 1.2493 0.3625 0.142 Uiso 0.70 1 calc PR C 5
C40' C 0.9149(19) 1.1679(14) 0.3402(9) 0.055(6) Uiso 0.30 1 d P C 6
H40D H 0.8788 1.1404 0.3078 0.082 Uiso 0.30 1 calc PR C 6
H40E H 0.9291 1.2283 0.3432 0.082 Uiso 0.30 1 calc PR C 6
H40F H 0.8653 1.1535 0.3653 0.082 Uiso 0.30 1 calc PR C 6
C41' C 1.076(2) 1.1807(10) 0.3965(7) 0.043(5) Uani 0.30 1 d P C 6
H41D H 1.1521 1.1676 0.3974 0.065 Uiso 0.30 1 calc PR C 6
H41E H 1.0337 1.1584 0.4215 0.065 Uiso 0.30 1 calc PR C 6
H41F H 1.0818 1.2411 0.4030 0.065 Uiso 0.30 1 calc PR C 6
C42' C 1.093(2) 1.1703(11) 0.3062(8) 0.051(6) Uani 0.30 1 d P C 6
H42D H 1.0552 1.1459 0.2738 0.076 Uiso 0.30 1 calc PR C 6
H42E H 1.1651 1.1516 0.3085 0.076 Uiso 0.30 1 calc PR C 6
H42F H 1.1067 1.2310 0.3115 0.076 Uiso 0.30 1 calc PR C 6
C43 C 1.1029(4) 1.0112(3) 0.33591(17) 0.0257(12) Uani 1 1 d . . .
H43A H 1.1750 1.0462 0.3409 0.031 Uiso 1 1 calc R C .
C44 C 1.4057(4) 0.7710(3) 0.31712(19) 0.0320(13) Uani 1 1 d . . .
H44A H 1.4700 0.7595 0.3357 0.038 Uiso 1 1 calc R . .
H44B H 1.4208 0.8306 0.3161 0.038 Uiso 1 1 calc R . .
C45 C 1.3935(4) 0.7186(3) 0.26589(19) 0.0306(13) Uani 1 1 d . . .
H45A H 1.3300 0.7318 0.2477 0.037 Uiso 1 1 calc R . .
H45B H 1.4628 0.7341 0.2494 0.037 Uiso 1 1 calc R . .
C46 C 1.4533(4) 0.5826(3) 0.25444(17) 0.0279(12) Uani 1 1 d . . .
C47 C 1.4125(4) 0.4895(3) 0.24073(18) 0.0299(12) Uani 1 1 d . . .
H47A H 1.4793 0.4627 0.2408 0.036 Uiso 1 1 calc R . .
H47B H 1.3789 0.4754 0.2067 0.036 Uiso 1 1 calc R . .
C48 C 1.2734(5) 0.3354(3) 0.2470(2) 0.0367(14) Uani 1 1 d . . .
C49 C 1.1633(5) 0.3020(3) 0.2287(2) 0.0482(16) Uani 1 1 d . . .
H49A H 1.1074 0.3357 0.2338 0.058 Uiso 1 1 calc R . .
C50 C 1.1340(6) 0.2216(4) 0.2034(3) 0.0616(19) Uani 1 1 d . . .
H50A H 1.0585 0.2000 0.1906 0.074 Uiso 1 1 calc R . .
C51 C 1.2137(8) 0.1720(5) 0.1964(3) 0.092(3) Uani 1 1 d . . .
H51A H 1.1928 0.1158 0.1793 0.110 Uiso 1 1 calc R . .
C52 C 1.3228(8) 0.2029(4) 0.2140(4) 0.103(3) Uani 1 1 d . . .
H52A H 1.3778 0.1684 0.2088 0.123 Uiso 1 1 calc R . .
C53 C 1.3530(6) 0.2847(4) 0.2396(3) 0.068(2) Uani 1 1 d . . .
H53A H 1.4288 0.3061 0.2521 0.081 Uiso 1 1 calc R . .
C54 C 1.3867(5) 0.4454(3) 0.33457(19) 0.0335(13) Uani 1 1 d . . .
C55 C 1.3331(5) 0.4020(4) 0.3668(2) 0.0512(16) Uani 1 1 d . . .
H55A H 1.2583 0.3719 0.3588 0.061 Uiso 1 1 calc R . .
C56 C 1.3884(7) 0.4024(5) 0.4103(3) 0.066(2) Uani 1 1 d . . .
H56A H 1.3520 0.3714 0.4320 0.080 Uiso 1 1 calc R . .
C57 C 1.4962(7) 0.4475(5) 0.4230(3) 0.066(2) Uani 1 1 d . . .
H57A H 1.5326 0.4494 0.4539 0.080 Uiso 1 1 calc R . .
C58 C 1.5494(6) 0.4886(4) 0.3914(2) 0.0542(17) Uani 1 1 d . . .
H58A H 1.6245 0.5180 0.3996 0.065 Uiso 1 1 calc R . .
C59 C 1.4959(5) 0.4885(3) 0.3476(2) 0.0421(14) Uani 1 1 d . . .
H59A H 1.5342 0.5183 0.3258 0.051 Uiso 1 1 calc R . .
C60 C 1.1227(4) 0.8422(3) 0.21081(18) 0.0260(12) Uani 1 1 d . . .
H60A H 1.1186 0.8634 0.1805 0.031 Uiso 1 1 calc R . .
H60B H 1.0918 0.8795 0.2370 0.031 Uiso 1 1 calc R . .
C61 C 1.0564(4) 0.7555(3) 0.20286(18) 0.0276(12) Uani 1 1 d . . .
H61A H 1.0496 0.7387 0.2346 0.033 Uiso 1 1 calc R . .
H61B H 0.9796 0.7540 0.1889 0.033 Uiso 1 1 calc R . .
C62 C 1.1451(4) 0.6325(3) 0.18145(18) 0.0245(12) Uani 1 1 d . . .
C63 C 1.2207(4) 0.5923(3) 0.14614(18) 0.0284(12) Uani 1 1 d . . .
H63A H 1.2986 0.6049 0.1613 0.034 Uiso 1 1 calc R . .
H63B H 1.2213 0.6158 0.1165 0.034 Uiso 1 1 calc R . .
C64 C 1.2638(4) 0.4430(3) 0.08443(19) 0.0347(13) Uani 1 1 d . . .
C65 C 1.3019(5) 0.3700(3) 0.0864(2) 0.0469(16) Uani 1 1 d . . .
H65A H 1.2820 0.3417 0.1118 0.056 Uiso 1 1 calc R . .
C66 C 1.3696(6) 0.3391(4) 0.0506(3) 0.0617(19) Uani 1 1 d . . .
H66A H 1.3960 0.2892 0.0516 0.074 Uiso 1 1 calc R . .
C67 C 1.3988(5) 0.3799(5) 0.0138(3) 0.0622(19) Uani 1 1 d . . .
H67A H 1.4447 0.3577 -0.0106 0.075 Uiso 1 1 calc R . .
C68 C 1.3629(5) 0.4514(4) 0.0118(2) 0.0535(17) Uani 1 1 d . . .
H68A H 1.3825 0.4786 -0.0141 0.064 Uiso 1 1 calc R . .
C69 C 1.2983(5) 0.4842(4) 0.0473(2) 0.0433(15) Uani 1 1 d . . .
H69A H 1.2765 0.5359 0.0467 0.052 Uiso 1 1 calc R . .
C70 C 1.0338(4) 0.4632(3) 0.10185(18) 0.0296(12) Uani 1 1 d . . .
C71 C 0.9541(5) 0.4013(3) 0.1127(2) 0.0395(14) Uani 1 1 d . . .
H71A H 0.9738 0.3696 0.1350 0.047 Uiso 1 1 calc R . .
C72 C 0.8452(5) 0.3852(4) 0.0913(2) 0.0478(16) Uani 1 1 d . . .
H72A H 0.7906 0.3420 0.0986 0.057 Uiso 1 1 calc R . .
C73 C 0.8166(5) 0.4313(4) 0.0599(2) 0.0512(17) Uani 1 1 d . . .
H73A H 0.7421 0.4197 0.0452 0.061 Uiso 1 1 calc R . .
C74 C 0.8947(5) 0.4952(4) 0.0490(2) 0.0489(16) Uani 1 1 d . . .
H74A H 0.8736 0.5280 0.0276 0.059 Uiso 1 1 calc R . .
C75 C 1.0032(5) 0.5102(3) 0.06970(19) 0.0383(14) Uani 1 1 d . . .
H75A H 1.0577 0.5530 0.0620 0.046 Uiso 1 1 calc R . .
C76 C 0.9989(4) 0.7596(3) 0.35790(17) 0.0282(12) Uani 1 1 d . . .
H76A H 0.9282 0.7541 0.3748 0.034 Uiso 1 1 calc R . .
H76B H 1.0586 0.7984 0.3805 0.034 Uiso 1 1 calc R . .
C77 C 1.0325(4) 0.6760(3) 0.34208(19) 0.0307(12) Uani 1 1 d . . .
H77A H 1.1093 0.6840 0.3305 0.037 Uiso 1 1 calc R . .
H77B H 1.0347 0.6499 0.3706 0.037 Uiso 1 1 calc R . .
C78 C 0.8534(4) 0.5834(3) 0.3108(2) 0.0289(12) Uani 1 1 d . . .
C79 C 0.7906(5) 0.5211(3) 0.26775(19) 0.0330(13) Uani 1 1 d . . .
H79A H 0.7955 0.5447 0.2382 0.040 Uiso 1 1 calc R . .
H79B H 0.7102 0.5068 0.2740 0.040 Uiso 1 1 calc R . .
C80 C 0.7539(4) 0.3459(3) 0.22144(19) 0.0320(13) Uani 1 1 d . . .
C81 C 0.7724(5) 0.2646(3) 0.2171(2) 0.0469(16) Uani 1 1 d . . .
H81A H 0.8329 0.2540 0.2358 0.056 Uiso 1 1 calc R . .
C82 C 0.7023(7) 0.1999(4) 0.1856(2) 0.065(2) Uani 1 1 d . . .
H82A H 0.7141 0.1445 0.1829 0.077 Uiso 1 1 calc R . .
C83 C 0.6170(7) 0.2151(4) 0.1587(2) 0.068(2) Uani 1 1 d . . .
H83A H 0.5700 0.1700 0.1370 0.082 Uiso 1 1 calc R . .
C84 C 0.5965(6) 0.2935(4) 0.1619(2) 0.0602(19) Uani 1 1 d . . .
H84A H 0.5359 0.3029 0.1427 0.072 Uiso 1 1 calc R . .
C85 C 0.6659(5) 0.3601(4) 0.1939(2) 0.0536(17) Uani 1 1 d . . .
H85A H 0.6524 0.4150 0.1967 0.064 Uiso 1 1 calc R . .
C86 C 0.8682(4) 0.4070(3) 0.31731(19) 0.0289(12) Uani 1 1 d . . .
C87 C 0.7761(5) 0.3810(3) 0.3428(2) 0.0386(14) Uani 1 1 d . . .
H87A H 0.7025 0.3697 0.3272 0.046 Uiso 1 1 calc R . .
C88 C 0.7897(5) 0.3711(3) 0.3904(2) 0.0438(15) Uani 1 1 d . . .
H88A H 0.7263 0.3524 0.4071 0.053 Uiso 1 1 calc R . .
C89 C 0.8956(6) 0.3887(4) 0.4128(2) 0.0472(16) Uani 1 1 d . . .
H89A H 0.9055 0.3827 0.4455 0.057 Uiso 1 1 calc R . .
C90 C 0.9877(5) 0.4146(4) 0.3894(2) 0.0476(16) Uani 1 1 d . . .
H90A H 1.0604 0.4262 0.4059 0.057 Uiso 1 1 calc R . .
C91 C 0.9763(5) 0.4243(3) 0.3412(2) 0.0376(14) Uani 1 1 d . . .
H91A H 1.0407 0.4423 0.3250 0.045 Uiso 1 1 calc R . .
C100 C 0.8271(5) 1.2604(3) -0.0400(2) 0.0406(15) Uani 1 1 d . . .
C101 C 0.9316(6) 1.2457(3) -0.0217(2) 0.0488(16) Uani 1 1 d . . .
C102 C 0.9414(8) 1.2078(4) 0.0179(3) 0.070(2) Uani 1 1 d . . .
H10A H 1.0134 1.2042 0.0309 0.085 Uiso 1 1 calc R . .
C103 C 0.8469(9) 1.1766(4) 0.0373(3) 0.073(2) Uani 1 1 d . . .
C104 C 0.7414(8) 1.1848(4) 0.0211(2) 0.068(2) Uani 1 1 d . . .
H10B H 0.6759 1.1605 0.0345 0.082 Uiso 1 1 calc R . .
C105 C 0.7325(6) 1.2278(4) -0.0142(2) 0.0489(16) Uani 1 1 d . . .
O10 O 0.8171(4) 1.2965(2) -0.07427(14) 0.0510(11) Uani 1 1 d . . .
N4 N 1.0342(6) 1.2750(4) -0.0438(3) 0.0756(19) Uani 1 1 d . . .
O11 O 1.0281(4) 1.2745(3) -0.0881(2) 0.0777(15) Uani 1 1 d . . .
O12 O 1.1200(6) 1.2960(5) -0.0192(3) 0.139(3) Uani 1 1 d . . .
N5 N 0.8635(12) 1.1357(5) 0.0773(3) 0.112(4) Uani 1 1 d . . .
O13 O 0.9497(9) 1.1363(4) 0.0952(2) 0.153(4) Uani 1 1 d . . .
O14 O 0.7667(8) 1.0972(5) 0.0895(2) 0.123(3) Uani 1 1 d . . .
N6 N 0.6219(6) 1.2414(4) -0.0276(2) 0.0708(18) Uani 1 1 d . . .
O15 O 0.6115(4) 1.3020(4) -0.04262(18) 0.0784(15) Uani 1 1 d . . .
O16 O 0.5381(5) 1.1873(4) -0.0254(3) 0.122(2) Uani 1 1 d . . .
C200 C -0.3638(6) 0.6057(4) 0.1508(3) 0.0522(17) Uani 1 1 d . . .
Cl1 Cl -0.4583(5) 0.6657(5) 0.1318(4) 0.0789(19) Uani 0.50 1 d P D 7
Cl2 Cl -0.2370(5) 0.6333(4) 0.1298(2) 0.0657(15) Uani 0.50 1 d P D 7
Cl1' Cl -0.3961(9) 0.6811(6) 0.1258(4) 0.143(4) Uani 0.50 1 d P D 8
Cl2' Cl -0.2105(5) 0.6083(4) 0.1504(2) 0.0809(18) Uani 0.50 1 d P D 8
H20F H -0.372(4) 0.612(3) 0.187(2) 0.046(16) Uiso 1 1 d . . .
Cl3 Cl -0.42863(15) 0.50418(10) 0.12600(6) 0.0645(5) Uani 1 1 d . D .
C201 C -0.1448(6) 0.6481(5) 0.4620(2) 0.078(2) Uani 1 1 d . . .
H20D H -0.1515 0.6239 0.4261 0.094 Uiso 1 1 calc R . .
Cl4 Cl -0.1680(3) 0.56640(16) 0.49348(9) 0.1329(11) Uani 1 1 d . . .
Cl5 Cl -0.2450(2) 0.70677(17) 0.47527(11) 0.1254(10) Uani 1 1 d . . .
Cl6 Cl -0.0099(2) 0.7088(2) 0.47816(8) 0.1434(12) Uani 1 1 d . . .
C202 C 1.1151(7) 1.0397(4) -0.1339(3) 0.077(2) Uani 1 1 d . . .
H20E H 1.1470 0.9982 -0.1194 0.093 Uiso 1 1 calc R . .
Cl7 Cl 1.0917(3) 1.00253(15) -0.19661(8) 0.1199(9) Uani 1 1 d . . .
Cl8 Cl 1.2090(2) 1.13319(16) -0.12004(10) 0.1232(9) Uani 1 1 d . . .
Cl9 Cl 0.9850(2) 1.05194(15) -0.10869(9) 0.1054(8) Uani 1 1 d . . .

loop_
_atom_site_aniso_label
_atom_site_aniso_U_11
_atom_site_aniso_U_22
_atom_site_aniso_U_33
_atom_site_aniso_U_23
_atom_site_aniso_U_13
_atom_site_aniso_U_12
Li1 0.035(5) 0.023(4) 0.028(5) 0.004(4) 0.004(4) 0.003(4)
P1 0.0281(8) 0.0189(7) 0.0374(9) 0.0086(6) 0.0048(6) 0.0051(6)
P2 0.0336(8) 0.0249(7) 0.0275(8) 0.0026(6) 0.0025(6) 0.0065(6)
P3 0.0281(8) 0.0198(7) 0.0332(8) 0.0068(6) 0.0007(6) 0.0018(6)
O1 0.0196(19) 0.0223(18) 0.040(2) 0.0041(16) 0.0045(16) 0.0022(15)
O2 0.0205(19) 0.0167(17) 0.037(2) 0.0020(15) -0.0018(15) 0.0029(14)
O3 0.028(2) 0.0139(17) 0.033(2) 0.0059(14) 0.0039(15) 0.0028(14)
O4 0.025(2) 0.032(2) 0.057(3) 0.0116(18) 0.0075(18) 0.0022(17)
O5 0.028(2) 0.031(2) 0.032(2) 0.0066(15) 0.0093(15) 0.0099(16)
O6 0.042(2) 0.0239(19) 0.023(2) 0.0077(15) 0.0060(16) 0.0030(16)
O7 0.039(2) 0.030(2) 0.029(2) 0.0072(16) 0.0021(16) 0.0064(17)
O8 0.039(2) 0.026(2) 0.045(3) 0.0061(17) 0.0038(19) 0.0015(17)
O9 0.022(2) 0.035(2) 0.037(2) 0.0081(16) 0.0055(16) -0.0018(16)
N1 0.024(3) 0.019(2) 0.045(3) 0.007(2) 0.009(2) 0.004(2)
N2 0.033(3) 0.023(2) 0.023(3) 0.002(2) 0.004(2) 0.001(2)
N3 0.039(3) 0.020(2) 0.028(3) 0.003(2) 0.003(2) 0.000(2)
C1 0.026(3) 0.016(2) 0.027(3) 0.005(2) 0.005(2) 0.004(2)
C2 0.023(3) 0.021(3) 0.029(3) 0.002(2) 0.004(2) 0.001(2)
C3 0.020(3) 0.019(3) 0.035(3) -0.003(2) 0.001(2) 0.003(2)
C4 0.027(3) 0.029(3) 0.037(3) 0.010(2) 0.001(2) 0.009(2)
C5 0.042(4) 0.029(3) 0.045(4) 0.016(3) -0.007(3) 0.007(3)
C6 0.047(9) 0.038(6) 0.102(12) 0.035(6) -0.003(8) 0.011(7)
C7 0.126(13) 0.063(9) 0.064(9) 0.025(7) 0.007(10) 0.052(10)
C8 0.057(7) 0.051(6) 0.097(9) 0.030(6) -0.003(6) 0.032(5)
C6' 0.09(2) 0.041(15) 0.043(16) 0.026(12) 0.049(18) 0.028(16)
C8' 0.034(17) 0.015(11) 0.08(2) 0.018(13) -0.029(16) -0.001(13)
C9 0.040(3) 0.036(3) 0.031(3) 0.008(3) 0.000(3) 0.009(3)
C10 0.039(3) 0.027(3) 0.039(4) 0.008(2) 0.002(3) 0.005(3)
C11 0.061(4) 0.037(3) 0.031(3) -0.004(3) 0.002(3) 0.018(3)
C12 0.127(14) 0.046(8) 0.017(7) 0.001(6) 0.013(7) 0.048(9)
C13 0.079(12) 0.052(9) 0.036(9) -0.019(7) 0.005(8) 0.000(8)
C14 0.067(10) 0.048(8) 0.037(8) -0.002(6) 0.019(6) 0.013(7)
C12' 0.084(12) 0.049(9) 0.060(10) -0.027(7) -0.003(9) 0.005(8)
C13' 0.16(2) 0.126(18) 0.045(11) -0.005(10) 0.012(11) 0.105(17)
C15 0.027(3) 0.020(3) 0.029(3) 0.008(2) 0.003(2) 0.007(2)
C16 0.027(3) 0.021(3) 0.028(3) 0.009(2) 0.003(2) 0.011(2)
C17 0.024(3) 0.020(3) 0.033(3) 0.005(2) -0.003(2) 0.005(2)
C18 0.030(3) 0.021(3) 0.036(3) 0.009(2) 0.009(2) 0.007(2)
C19 0.038(3) 0.026(3) 0.035(3) 0.008(2) 0.011(3) 0.001(2)
C20 0.066(5) 0.040(4) 0.051(4) 0.005(3) 0.016(3) 0.022(3)
C21 0.057(4) 0.052(4) 0.039(4) 0.008(3) 0.009(3) 0.012(3)
C22 0.065(5) 0.056(4) 0.058(5) 0.005(3) 0.019(4) -0.014(4)
C23 0.026(3) 0.020(3) 0.045(4) 0.014(2) 0.002(2) -0.002(2)
C24 0.025(3) 0.018(3) 0.048(4) 0.011(2) -0.002(2) 0.007(2)
C25 0.029(3) 0.021(3) 0.036(3) 0.003(2) -0.002(2) -0.004(2)
C26 0.030(7) 0.032(6) 0.049(8) 0.004(5) -0.002(6) 0.002(5)
C27 0.036(7) 0.020(6) 0.031(7) 0.002(5) -0.003(5) 0.006(5)
C28 0.038(7) 0.040(7) 0.052(8) 0.013(6) -0.004(6) -0.014(6)
C26' 0.049(8) 0.054(8) 0.045(8) 0.000(6) 0.002(6) -0.021(7)
C27' 0.039(8) 0.027(7) 0.095(12) 0.002(7) -0.013(7) -0.004(6)
C28' 0.035(8) 0.032(7) 0.099(13) -0.023(8) -0.011(8) -0.001(6)
C29 0.026(3) 0.018(3) 0.024(3) 0.007(2) 0.001(2) 0.005(2)
C30 0.023(3) 0.020(3) 0.023(3) 0.002(2) 0.005(2) 0.006(2)
C31 0.028(3) 0.020(3) 0.025(3) 0.004(2) 0.007(2) 0.004(2)
C32 0.021(3) 0.025(3) 0.022(3) 0.004(2) 0.004(2) 0.004(2)
C33 0.019(3) 0.029(3) 0.038(3) 0.006(2) 0.005(2) 0.003(2)
C34 0.031(3) 0.042(3) 0.043(4) -0.007(3) 0.000(3) -0.003(3)
C35 0.022(3) 0.033(3) 0.058(4) 0.012(3) 0.010(3) 0.000(2)
C36 0.030(3) 0.045(4) 0.056(4) 0.012(3) 0.002(3) 0.007(3)
C37 0.031(3) 0.022(3) 0.034(3) 0.009(2) 0.001(2) 0.009(2)
C38 0.028(3) 0.022(3) 0.033(3) 0.008(2) -0.002(2) 0.009(2)
C39 0.039(4) 0.015(3) 0.067(4) 0.008(3) -0.005(3) 0.005(3)
C40 0.062(7) 0.028(5) 0.081(8) 0.019(5) -0.012(6) 0.008(5)
C41 0.116(10) 0.022(5) 0.080(8) -0.004(5) 0.021(7) 0.019(6)
C42 0.043(7) 0.013(5) 0.220(17) 0.021(7) -0.008(9) -0.008(4)
C41' 0.067(16) 0.008(9) 0.050(14) -0.003(8) 0.019(11) -0.001(9)
C42' 0.100(19) 0.015(10) 0.044(13) 0.016(9) 0.033(13) 0.014(11)
C43 0.028(3) 0.017(3) 0.031(3) 0.007(2) 0.000(2) -0.001(2)
C44 0.026(3) 0.021(3) 0.046(4) 0.002(2) 0.010(3) 0.001(2)
C45 0.028(3) 0.016(3) 0.051(4) 0.015(2) 0.011(3) 0.004(2)
C46 0.029(3) 0.032(3) 0.025(3) 0.011(2) 0.004(2) 0.005(3)
C47 0.032(3) 0.026(3) 0.032(3) 0.007(2) 0.006(2) 0.007(2)
C48 0.045(4) 0.020(3) 0.044(4) 0.009(2) 0.011(3) 0.004(3)
C49 0.047(4) 0.030(3) 0.060(4) 0.008(3) -0.004(3) -0.008(3)
C50 0.062(5) 0.040(4) 0.072(5) 0.001(3) 0.005(4) -0.007(4)
C51 0.099(7) 0.041(5) 0.110(7) -0.018(4) 0.019(5) -0.014(5)
C52 0.091(7) 0.032(4) 0.173(9) -0.013(5) 0.031(6) 0.016(4)
C53 0.053(5) 0.028(4) 0.120(6) 0.003(4) 0.022(4) 0.014(3)
C54 0.036(3) 0.036(3) 0.032(3) 0.011(2) 0.008(3) 0.011(3)
C55 0.047(4) 0.055(4) 0.059(5) 0.028(3) 0.010(3) 0.010(3)
C56 0.085(6) 0.081(5) 0.052(5) 0.042(4) 0.021(4) 0.032(5)
C57 0.075(6) 0.082(5) 0.055(5) 0.021(4) -0.002(4) 0.043(5)
C58 0.056(4) 0.055(4) 0.055(5) 0.016(3) -0.003(3) 0.018(3)
C59 0.037(4) 0.046(4) 0.044(4) 0.010(3) 0.001(3) 0.010(3)
C60 0.028(3) 0.019(3) 0.033(3) 0.007(2) 0.004(2) 0.010(2)
C61 0.025(3) 0.022(3) 0.034(3) -0.001(2) 0.006(2) 0.007(2)
C62 0.022(3) 0.020(3) 0.024(3) -0.004(2) -0.006(2) -0.003(2)
C63 0.025(3) 0.025(3) 0.032(3) 0.002(2) 0.006(2) 0.000(2)
C64 0.037(3) 0.038(3) 0.027(3) -0.001(2) 0.002(2) 0.012(3)
C65 0.047(4) 0.031(3) 0.059(4) -0.003(3) 0.003(3) 0.011(3)
C66 0.057(5) 0.051(4) 0.072(5) -0.009(4) -0.003(4) 0.026(4)
C67 0.044(4) 0.086(6) 0.050(5) -0.006(4) 0.006(3) 0.019(4)
C68 0.040(4) 0.083(5) 0.040(4) 0.009(3) 0.011(3) 0.021(4)
C69 0.033(3) 0.058(4) 0.036(4) 0.002(3) 0.004(3) 0.010(3)
C70 0.029(3) 0.031(3) 0.028(3) 0.001(2) 0.005(2) 0.006(2)
C71 0.036(4) 0.036(3) 0.041(4) 0.001(3) 0.001(3) 0.000(3)
C72 0.040(4) 0.035(3) 0.054(4) -0.009(3) 0.006(3) -0.007(3)
C73 0.031(4) 0.063(4) 0.049(4) -0.013(3) 0.003(3) 0.008(3)
C74 0.041(4) 0.053(4) 0.048(4) -0.002(3) -0.005(3) 0.014(3)
C75 0.038(4) 0.036(3) 0.037(3) -0.001(3) -0.003(3) 0.007(3)
C76 0.027(3) 0.026(3) 0.029(3) 0.006(2) 0.000(2) -0.001(2)
C77 0.020(3) 0.023(3) 0.047(4) 0.005(2) -0.001(2) 0.003(2)
C78 0.033(3) 0.024(3) 0.034(3) 0.010(2) 0.005(3) 0.009(2)
C79 0.038(3) 0.021(3) 0.038(3) 0.004(2) -0.010(3) 0.006(2)
C80 0.032(3) 0.024(3) 0.037(3) 0.003(2) 0.006(3) 0.002(2)
C81 0.063(4) 0.026(3) 0.046(4) 0.007(3) -0.005(3) -0.005(3)
C82 0.096(6) 0.030(4) 0.057(5) 0.004(3) 0.002(4) -0.011(4)
C83 0.094(6) 0.041(4) 0.047(4) 0.000(3) 0.002(4) -0.035(4)
C84 0.057(5) 0.059(5) 0.050(4) 0.000(3) -0.014(3) -0.009(4)
C85 0.044(4) 0.063(4) 0.048(4) 0.009(3) -0.002(3) -0.003(3)
C86 0.029(3) 0.019(3) 0.038(3) 0.004(2) 0.005(2) 0.006(2)
C87 0.037(3) 0.029(3) 0.050(4) 0.011(3) 0.007(3) 0.005(3)
C88 0.055(4) 0.043(4) 0.040(4) 0.016(3) 0.016(3) 0.015(3)
C89 0.067(5) 0.043(4) 0.038(4) 0.014(3) 0.005(3) 0.020(3)
C90 0.046(4) 0.058(4) 0.043(4) 0.014(3) -0.002(3) 0.020(3)
C91 0.035(3) 0.035(3) 0.042(4) 0.006(3) 0.003(3) 0.007(3)
C100 0.071(5) 0.022(3) 0.029(3) 0.002(2) 0.002(3) 0.012(3)
C101 0.065(5) 0.028(3) 0.048(4) -0.002(3) -0.007(3) 0.007(3)
C102 0.104(7) 0.052(5) 0.055(5) -0.003(4) -0.025(5) 0.036(5)
C103 0.125(8) 0.049(5) 0.055(5) 0.016(4) 0.013(5) 0.036(5)
C104 0.132(8) 0.037(4) 0.044(4) 0.013(3) 0.038(4) 0.031(4)
C105 0.068(5) 0.036(3) 0.049(4) 0.012(3) 0.018(3) 0.021(3)
O10 0.071(3) 0.052(3) 0.038(3) 0.024(2) 0.005(2) 0.016(2)
N4 0.071(5) 0.060(4) 0.092(6) 0.012(4) -0.023(4) 0.013(4)
O11 0.056(3) 0.093(4) 0.098(4) 0.047(3) 0.015(3) 0.020(3)
O12 0.071(5) 0.187(7) 0.132(6) 0.000(5) -0.040(4) -0.005(5)
N5 0.242(13) 0.063(5) 0.060(6) 0.034(4) 0.030(7) 0.075(7)
O13 0.287(12) 0.108(5) 0.079(5) 0.032(4) -0.068(6) 0.074(7)
O14 0.222(9) 0.115(6) 0.071(4) 0.052(4) 0.052(5) 0.091(6)
N6 0.075(5) 0.046(4) 0.102(5) 0.031(4) 0.046(4) 0.017(4)
O15 0.072(4) 0.097(4) 0.080(4) 0.037(3) 0.020(3) 0.028(3)
O16 0.075(5) 0.122(5) 0.186(7) 0.073(5) 0.029(4) 0.012(4)
C200 0.068(5) 0.044(4) 0.045(4) 0.009(3) 0.010(3) 0.012(3)
Cl1 0.078(4) 0.066(4) 0.111(4) 0.036(3) 0.017(3) 0.043(3)
Cl2 0.045(3) 0.068(3) 0.068(4) -0.010(2) 0.026(2) -0.005(2)
Cl1' 0.262(12) 0.068(4) 0.104(6) 0.009(4) -0.045(8) 0.066(8)
Cl2' 0.056(3) 0.078(4) 0.084(5) -0.021(3) 0.026(3) -0.012(3)
Cl3 0.0627(12) 0.0545(10) 0.0680(12) 0.0070(8) 0.0014(9) -0.0033(9)
C201 0.075(5) 0.134(7) 0.035(4) 0.016(4) -0.007(4) 0.050(5)
Cl4 0.218(3) 0.1060(19) 0.0823(17) -0.0011(14) -0.0292(18) 0.083(2)
Cl5 0.119(2) 0.128(2) 0.151(2) 0.0351(18) 0.0065(17) 0.0750(18)
Cl6 0.0886(19) 0.269(4) 0.0602(15) 0.0243(18) -0.0094(13) 0.016(2)
C202 0.110(7) 0.058(5) 0.081(6) 0.032(4) 0.021(5) 0.034(5)
Cl7 0.180(3) 0.1004(18) 0.0726(16) 0.0190(13) 0.0116(16) 0.0077(18)
Cl8 0.128(2) 0.0992(19) 0.131(2) 0.0201(16) 0.0132(17) -0.0025(16)
Cl9 0.1054(19) 0.1116(19) 0.113(2) 0.0433(15) 0.0155(15) 0.0342(15)

loop_
_atom_type_symbol
_atom_type_description
_atom_type_scat_dispersion_real
_atom_type_scat_dispersion_imag
_atom_type_scat_source
C C 0.0033 0.0016 'International Tables Vol C Tables 4.2.6.8 and 6.1.1.4'
H H 0.0000 0.0000 'International Tables Vol C Tables 4.2.6.8 and 6.1.1.4'
Li Li -0.0003 0.0001 'International Tables Vol C Tables 4.2.6.8 and 6.1.1.4'
N N 0.0061 0.0033 'International Tables Vol C Tables 4.2.6.8 and 6.1.1.4'
O O 0.0106 0.0060 'International Tables Vol C Tables 4.2.6.8 and 6.1.1.4'
P P 0.1023 0.0942 'International Tables Vol C Tables 4.2.6.8 and 6.1.1.4'
Cl Cl 0.1484 0.1585 'International Tables Vol C Tables 4.2.6.8 and 6.1.1.4'

loop_
_geom_angle_atom_site_label_1
_geom_angle_atom_site_label_2
_geom_angle_atom_site_label_3
_geom_angle
_geom_angle_site_symmetry_1
_geom_angle_site_symmetry_3
_geom_angle_publ_flag
O9 Li1 O7 115.5(4) . . ?
O9 Li1 O5 111.4(4) . . ?
O7 Li1 O5 104.4(4) . . ?
O9 Li1 O6 112.1(4) . . ?
O7 Li1 O6 100.1(4) . . ?
O5 Li1 O6 112.7(4) . . ?
O9 Li1 P2 115.4(4) . . ?
O7 Li1 P2 26.82(16) . . ?
O5 Li1 P2 124.2(4) . . ?
O6 Li1 P2 75.7(3) . . ?
O9 Li1 P1 121.8(4) . . ?
O7 Li1 P1 80.3(3) . . ?
O5 Li1 P1 24.15(16) . . ?
O6 Li1 P1 119.7(3) . . ?
P2 Li1 P1 101.9(3) . . ?
O5 P1 C48 112.4(2) . . ?
O5 P1 C47 111.7(2) . . ?
C48 P1 C47 105.7(2) . . ?
O5 P1 C54 113.0(2) . . ?
C48 P1 C54 106.6(2) . . ?
C47 P1 C54 106.9(2) . . ?
O5 P1 Li1 31.9(2) . . ?
C48 P1 Li1 93.6(2) . . ?
C47 P1 Li1 94.3(2) . . ?
C54 P1 Li1 144.9(2) . . ?
O7 P2 C64 111.7(2) . . ?
O7 P2 C70 111.1(2) . . ?
C64 P2 C70 109.4(2) . . ?
O7 P2 C63 111.3(2) . . ?
C64 P2 C63 106.3(2) . . ?
C70 P2 C63 106.7(2) . . ?
O7 P2 Li1 35.8(2) . . ?
C64 P2 Li1 146.0(2) . . ?
C70 P2 Li1 96.4(2) . . ?
C63 P2 Li1 86.1(2) . . ?
O9 P3 C86 111.6(2) . . ?
O9 P3 C80 112.7(2) . . ?
C86 P3 C80 108.1(2) . . ?
O9 P3 C79 111.3(2) . . ?
C86 P3 C79 105.5(2) . . ?
C80 P3 C79 107.2(2) . . ?
C3 O1 C44 114.8(4) . . ?
C17 O2 C60 117.7(3) . . ?
C31 O3 C76 115.2(3) . . ?
P1 O5 Li1 123.9(3) . . ?
C62 O6 Li1 126.9(4) . . ?
P2 O7 Li1 117.4(3) . . ?
P3 O9 Li1 159.1(3) . . ?
C46 N1 C45 123.9(5) . . ?
C62 N2 C61 124.3(5) . . ?
C78 N3 C77 123.5(5) . . ?
C16 C1 C2 113.1(4) . . ?
C16 C1 C30 111.0(4) . . ?
C2 C1 C30 112.1(4) . . ?
C15 C2 C3 117.8(4) . . ?
C15 C2 C1 120.2(4) . . ?
C3 C2 C1 121.9(4) . . ?
C4 C3 O1 121.1(4) . . ?
C4 C3 C2 121.8(4) . . ?
O1 C3 C2 117.0(4) . . ?
C3 C4 C9 116.8(4) . . ?
C3 C4 C5 124.9(5) . . ?
C9 C4 C5 118.3(5) . . ?
C7 C5 C8' 124.8(14) . . ?
C7 C5 C7' 69.3(11) . . ?
C8' C5 C7' 109.5(14) . . ?
C7 C5 C6 111.1(9) . . ?
C8' C5 C6 29.3(11) . . ?
C7' C5 C6 133.1(11) . . ?
C7 C5 C4 112.7(7) . . ?
C8' C5 C4 117.2(12) . . ?
C7' C5 C4 112.7(9) . . ?
C6 C5 C4 109.8(6) . . ?
C7 C5 C8 106.2(8) . . ?
C8' C5 C8 78.1(11) . . ?
C7' C5 C8 39.1(9) . . ?
C6 C5 C8 107.2(7) . . ?
C4 C5 C8 109.7(5) . . ?
C7 C5 C6' 34.8(10) . . ?
C8' C5 C6' 105.2(16) . . ?
C7' C5 C6' 102.9(15) . . ?
C6 C5 C6' 81.7(13) . . ?
C4 C5 C6' 108.0(10) . . ?
C8 C5 C6' 135.0(12) . . ?
C4 C9 C10 123.0(5) . . ?
C15 C10 C9 116.8(5) . . ?
C15 C10 C11 122.5(5) . . ?
C9 C10 C11 120.7(5) . . ?
C14' C11 C13 139.0(10) . . ?
C14' C11 C13' 113.4(12) . . ?
C13 C11 C13' 46.6(9) . . ?
C14' C11 C10 110.2(8) . . ?
C13 C11 C10 110.8(7) . . ?
C13' C11 C10 113.7(7) . . ?
C14' C11 C12 54.5(9) . . ?
C13 C11 C12 108.6(10) . . ?
C13' C11 C12 132.9(9) . . ?
C10 C11 C12 112.8(6) . . ?
C14' C11 C12' 107.3(10) . . ?
C13 C11 C12' 60.6(9) . . ?
C13' C11 C12' 104.4(12) . . ?
C10 C11 C12' 107.3(6) . . ?
C12 C11 C12' 54.1(8) . . ?
C14' C11 C14 55.7(9) . . ?
C13 C11 C14 108.9(9) . . ?
C13' C11 C14 64.1(11) . . ?
C10 C11 C14 108.8(6) . . ?
C12 C11 C14 106.8(8) . . ?
C12' C11 C14 143.7(7) . . ?
C10 C15 C2 123.3(5) . . ?
C17 C16 C29 119.1(4) . . ?
C17 C16 C1 121.9(4) . . ?
C29 C16 C1 119.0(4) . . ?
O2 C17 C16 118.8(4) . . ?
O2 C17 C18 119.3(4) . . ?
C16 C17 C18 121.4(4) . . ?
C23 C18 C17 115.9(5) . . ?
C23 C18 C19 120.7(4) . . ?
C17 C18 C19 123.3(4) . . ?
C21 C19 C22 106.5(5) . . ?
C21 C19 C18 112.4(4) . . ?
C22 C19 C18 112.1(4) . . ?
C21 C19 C20 109.6(5) . . ?
C22 C19 C20 106.3(5) . . ?
C18 C19 C20 109.8(4) . . ?
C18 C23 C24 124.2(5) . . ?
C29 C24 C23 118.1(5) . . ?
C29 C24 C25 120.6(5) . . ?
C23 C24 C25 121.3(4) . . ?
C28' C25 C27 134.8(7) . . ?
C28' C25 C24 113.8(6) . . ?
C27 C25 C24 111.4(5) . . ?
C28' C25 C26' 110.9(9) . . ?
C27 C25 C26' 50.7(7) . . ?
C24 C25 C26' 112.9(6) . . ?
C28' C25 C26 58.1(8) . . ?
C27 C25 C26 111.0(7) . . ?
C24 C25 C26 106.1(5) . . ?
C26' C25 C26 62.0(7) . . ?
C28' C25 C28 48.5(7) . . ?
C27 C25 C28 111.9(7) . . ?
C24 C25 C28 110.3(6) . . ?
C26' C25 C28 136.8(7) . . ?
C26 C25 C28 105.9(7) . . ?
C28' C25 C27' 109.5(9) . . ?
C27 C25 C27' 53.0(7) . . ?
C24 C25 C27' 107.1(5) . . ?
C26' C25 C27' 101.8(8) . . ?
C26 C25 C27' 146.7(7) . . ?
C28 C25 C27' 64.6(7) . . ?
C24 C29 C16 121.0(5) . . ?
C43 C30 C31 117.4(4) . . ?
C43 C30 C1 120.8(4) . . ?
C31 C30 C1 121.8(4) . . ?
C32 C31 O3 119.7(4) . . ?
C32 C31 C30 122.6(4) . . ?
O3 C31 C30 117.4(4) . . ?
C37 C32 C31 115.9(4) . . ?
C37 C32 C33 120.7(4) . . ?
C31 C32 C33 123.3(4) . . ?
C36 C33 C35 107.3(4) . . ?
C36 C33 C32 112.6(4) . . ?
C35 C33 C32 112.1(4) . . ?
C36 C33 C34 106.4(4) . . ?
C35 C33 C34 109.1(4) . . ?
C32 C33 C34 109.2(4) . . ?
C32 C37 C38 123.8(4) . . ?
C43 C38 C37 117.1(4) . . ?
C43 C38 C39 122.6(4) . . ?
C37 C38 C39 120.4(4) . . ?
C40' C39 C42 130.8(11) . . ?
C40' C39 C41' 112.5(14) . . ?
C42 C39 C41' 55.2(10) . . ?
C40' C39 C38 115.3(10) . . ?
C42 C39 C38 113.3(5) . . ?
C41' C39 C38 109.6(8) . . ?
C40' C39 C40 41.8(10) . . ?
C42 C39 C40 111.9(8) . . ?
C41' C39 C40 139.0(8) . . ?
C38 C39 C40 110.9(5) . . ?
C40' C39 C42' 106.5(14) . . ?
C42 C39 C42' 53.9(10) . . ?
C41' C39 C42' 108.7(13) . . ?
C38 C39 C42' 103.6(8) . . ?
C40 C39 C42' 67.4(10) . . ?
C40' C39 C41 65.4(11) . . ?
C42 C39 C41 106.5(8) . . ?
C41' C39 C41 54.5(9) . . ?
C38 C39 C41 107.4(5) . . ?
C40 C39 C41 106.3(7) . . ?
C42' C39 C41 148.3(8) . . ?
C38 C43 C30 122.8(5) . . ?
O1 C44 C45 109.3(4) . . ?
N1 C45 C44 114.3(4) . . ?
O4 C46 N1 122.6(5) . . ?
O4 C46 C47 121.0(5) . . ?
N1 C46 C47 116.3(5) . . ?
C46 C47 P1 118.4(4) . . ?
C53 C48 C49 118.3(5) . . ?
C53 C48 P1 121.0(5) . . ?
C49 C48 P1 120.6(4) . . ?
C50 C49 C48 121.2(6) . . ?
C49 C50 C51 119.9(7) . . ?
C52 C51 C50 120.5(7) . . ?
C51 C52 C53 119.8(8) . . ?
C48 C53 C52 120.4(7) . . ?
C55 C54 C59 118.4(5) . . ?
C55 C54 P1 118.6(5) . . ?
C59 C54 P1 123.0(4) . . ?
C56 C55 C54 119.8(6) . . ?
C55 C56 C57 120.9(6) . . ?
C58 C57 C56 119.5(6) . . ?
C57 C58 C59 120.5(7) . . ?
C58 C59 C54 121.0(6) . . ?
O2 C60 C61 107.9(4) . . ?
N2 C61 C60 110.9(4) . . ?
O6 C62 N2 123.7(5) . . ?
O6 C62 C63 121.4(4) . . ?
N2 C62 C63 114.8(5) . . ?
C62 C63 P2 111.3(3) . . ?
C65 C64 C69 118.6(5) . . ?
C65 C64 P2 119.0(4) . . ?
C69 C64 P2 122.4(4) . . ?
C66 C65 C64 119.0(6) . . ?
C67 C66 C65 120.8(6) . . ?
C68 C67 C66 120.7(6) . . ?
C67 C68 C69 119.7(6) . . ?
C68 C69 C64 121.2(6) . . ?
C71 C70 C75 119.2(5) . . ?
C71 C70 P2 119.1(4) . . ?
C75 C70 P2 121.7(4) . . ?
C70 C71 C72 120.3(6) . . ?
C73 C72 C71 119.9(6) . . ?
C72 C73 C74 121.2(6) . . ?
C75 C74 C73 118.8(6) . . ?
C74 C75 C70 120.7(6) . . ?
O3 C76 C77 106.9(4) . . ?
N3 C77 C76 112.6(4) . . ?
O8 C78 N3 122.2(5) . . ?
O8 C78 C79 121.6(5) . . ?
N3 C78 C79 116.0(5) . . ?
C78 C79 P3 108.1(3) . . ?
C85 C80 C81 119.3(5) . . ?
C85 C80 P3 122.1(4) . . ?
C81 C80 P3 118.4(4) . . ?
C82 C81 C80 119.7(6) . . ?
C83 C82 C81 120.1(6) . . ?
C82 C83 C84 121.8(6) . . ?
C83 C84 C85 119.1(6) . . ?
C80 C85 C84 120.0(6) . . ?
C87 C86 C91 118.3(5) . . ?
C87 C86 P3 122.9(4) . . ?
C91 C86 P3 118.5(4) . . ?
C88 C87 C86 121.6(5) . . ?
C89 C88 C87 118.8(6) . . ?
C90 C89 C88 121.5(6) . . ?
C89 C90 C91 120.8(6) . . ?
C90 C91 C86 119.0(5) . . ?
O10 C100 C101 124.3(6) . . ?
O10 C100 C105 123.7(6) . . ?
C101 C100 C105 112.1(5) . . ?
C102 C101 C100 123.3(7) . . ?
C102 C101 N4 118.1(7) . . ?
C100 C101 N4 118.5(6) . . ?
C103 C102 C101 119.0(7) . . ?
C102 C103 C104 122.1(7) . . ?
C102 C103 N5 115.9(10) . . ?
C104 C103 N5 122.0(10) . . ?
C105 C104 C103 119.0(7) . . ?
C104 C105 N6 117.9(7) . . ?
C104 C105 C100 124.2(7) . . ?
N6 C105 C100 117.9(5) . . ?
O12 N4 O11 122.9(8) . . ?
O12 N4 C101 118.9(8) . . ?
O11 N4 C101 118.2(6) . . ?
O13 N5 O14 124.7(9) . . ?
O13 N5 C103 123.5(12) . . ?
O14 N5 C103 111.7(11) . . ?
O15 N6 O16 120.6(7) . . ?
O15 N6 C105 120.5(6) . . ?
O16 N6 C105 118.8(6) . . ?
Cl1' C200 Cl2 83.0(5) . . ?
Cl1' C200 Cl3 118.9(5) . . ?
Cl2 C200 Cl3 113.9(4) . . ?
Cl1' C200 Cl1 26.1(4) . . ?
Cl2 C200 Cl1 108.9(5) . . ?
Cl3 C200 Cl1 103.6(5) . . ?
Cl1' C200 Cl2' 109.4(5) . . ?
Cl2 C200 Cl2' 27.9(2) . . ?
Cl3 C200 Cl2' 106.7(4) . . ?
Cl1 C200 Cl2' 135.4(5) . . ?
Cl5 C201 Cl6 110.7(5) . . ?
Cl5 C201 Cl4 108.6(4) . . ?
Cl6 C201 Cl4 110.8(4) . . ?
Cl8 C202 Cl7 111.2(4) . . ?
Cl8 C202 Cl9 110.1(4) . . ?
Cl7 C202 Cl9 109.1(5) . . ?

loop_
_geom_bond_atom_site_label_1
_geom_bond_atom_site_label_2
_geom_bond_distance
_geom_bond_site_symmetry_2
_geom_bond_publ_flag
Li1 O9 1.863(9) . ?
Li1 O7 1.935(9) . ?
Li1 O5 1.942(9) . ?
Li1 O6 2.005(8) . ?
Li1 P2 2.939(8) . ?
Li1 P1 3.048(8) . ?
P1 O5 1.503(3) . ?
P1 C48 1.795(5) . ?
P1 C47 1.798(5) . ?
P1 C54 1.802(5) . ?
P2 O7 1.494(3) . ?
P2 C64 1.773(5) . ?
P2 C70 1.784(5) . ?
P2 C63 1.811(5) . ?
P3 O9 1.481(3) . ?
P3 C86 1.770(5) . ?
P3 C80 1.794(5) . ?
P3 C79 1.808(5) . ?
O1 C3 1.392(5) . ?
O1 C44 1.419(6) . ?
O2 C17 1.388(5) . ?
O2 C60 1.440(5) . ?
O3 C31 1.399(5) . ?
O3 C76 1.425(5) . ?
O4 C46 1.228(6) . ?
O6 C62 1.252(6) . ?
O8 C78 1.238(6) . ?
N1 C46 1.338(6) . ?
N1 C45 1.461(6) . ?
N2 C62 1.325(6) . ?
N2 C61 1.458(6) . ?
N3 C78 1.327(7) . ?
N3 C77 1.452(6) . ?
C1 C16 1.523(6) . ?
C1 C2 1.525(6) . ?
C1 C30 1.541(6) . ?
C2 C15 1.383(6) . ?
C2 C3 1.414(6) . ?
C3 C4 1.390(7) . ?
C4 C9 1.400(7) . ?
C4 C5 1.549(7) . ?
C5 C7 1.452(14) . ?
C5 C8' 1.48(3) . ?
C5 C7' 1.50(2) . ?
C5 C6 1.537(16) . ?
C5 C8 1.576(11) . ?
C5 C6' 1.62(2) . ?
C9 C10 1.411(7) . ?
C10 C15 1.374(7) . ?
C10 C11 1.522(7) . ?
C11 C14' 1.452(17) . ?
C11 C13 1.485(16) . ?
C11 C13' 1.510(17) . ?
C11 C12 1.534(12) . ?
C11 C12' 1.597(16) . ?
C11 C14 1.598(13) . ?
C16 C17 1.395(7) . ?
C16 C29 1.412(6) . ?
C17 C18 1.410(7) . ?
C18 C23 1.391(7) . ?
C18 C19 1.537(7) . ?
C19 C21 1.526(8) . ?
C19 C22 1.535(7) . ?
C19 C20 1.542(7) . ?
C23 C24 1.393(7) . ?
C24 C29 1.365(7) . ?
C24 C25 1.539(7) . ?
C25 C28' 1.446(13) . ?
C25 C27 1.460(11) . ?
C25 C26' 1.568(13) . ?
C25 C26 1.572(12) . ?
C25 C28 1.576(12) . ?
C25 C27' 1.578(13) . ?
C30 C43 1.391(6) . ?
C30 C31 1.402(6) . ?
C31 C32 1.395(6) . ?
C32 C37 1.388(6) . ?
C32 C33 1.537(6) . ?
C33 C36 1.523(7) . ?
C33 C35 1.529(7) . ?
C33 C34 1.548(7) . ?
C37 C38 1.400(7) . ?
C38 C43 1.370(7) . ?
C38 C39 1.538(6) . ?
C39 C40' 1.39(2) . ?
C39 C42 1.494(11) . ?
C39 C41' 1.52(2) . ?
C39 C40 1.544(10) . ?
C39 C42' 1.579(19) . ?
C39 C41 1.588(11) . ?
C44 C45 1.508(7) . ?
C46 C47 1.513(7) . ?
C48 C53 1.384(8) . ?
C48 C49 1.387(8) . ?
C49 C50 1.364(8) . ?
C50 C51 1.371(10) . ?
C51 C52 1.365(11) . ?
C52 C53 1.387(9) . ?
C54 C55 1.383(8) . ?
C54 C59 1.386(7) . ?
C55 C56 1.372(9) . ?
C56 C57 1.382(10) . ?
C57 C58 1.346(9) . ?
C58 C59 1.372(8) . ?
C60 C61 1.499(6) . ?
C62 C63 1.505(7) . ?
C64 C65 1.390(7) . ?
C64 C69 1.401(8) . ?
C65 C66 1.388(9) . ?
C66 C67 1.377(9) . ?
C67 C68 1.353(9) . ?
C68 C69 1.370(8) . ?
C70 C71 1.376(7) . ?
C70 C75 1.396(7) . ?
C71 C72 1.388(8) . ?
C72 C73 1.360(8) . ?
C73 C74 1.390(8) . ?
C74 C75 1.377(8) . ?
C76 C77 1.509(6) . ?
C78 C79 1.505(7) . ?
C80 C85 1.376(8) . ?
C80 C81 1.400(7) . ?
C81 C82 1.381(8) . ?
C82 C83 1.350(10) . ?
C83 C84 1.364(9) . ?
C84 C85 1.400(8) . ?
C86 C87 1.398(7) . ?
C86 C91 1.404(7) . ?
C87 C88 1.387(7) . ?
C88 C89 1.365(8) . ?
C89 C90 1.363(8) . ?
C90 C91 1.400(8) . ?
C100 O10 1.252(6) . ?
C100 C101 1.428(8) . ?
C100 C105 1.459(8) . ?
C101 C102 1.402(9) . ?
C101 N4 1.459(9) . ?
C102 C103 1.350(11) . ?
C103 C104 1.380(11) . ?
C103 N5 1.458(10) . ?
C104 C105 1.352(8) . ?
C105 N6 1.446(9) . ?
N4 O12 1.184(7) . ?
N4 O11 1.242(7) . ?
N5 O13 1.140(13) . ?
N5 O14 1.325(12) . ?
N6 O15 1.201(6) . ?
N6 O16 1.248(7) . ?
C200 Cl1' 1.662(11) . ?
C200 Cl2 1.683(9) . ?
C200 Cl3 1.730(6) . ?
C200 Cl1 1.785(10) . ?
C200 Cl2' 1.847(9) . ?
C201 Cl5 1.693(7) . ?
C201 Cl6 1.754(8) . ?
C201 Cl4 1.766(8) . ?
C202 Cl8 1.728(8) . ?
C202 Cl7 1.737(8) . ?
C202 Cl9 1.771(8) . ?
